data_1544463
loop_
_publ_author_name
'Yang, Shouliang'
'Sankar, Kuppusamy'
'Skepper, Colin K.'
'Barker, Timothy J.'
'Lukesh, 3rd, John C'
'Brody, Daniel M.'
'Br\"utsch, Manuela M'
'Boger, Dale L.'

_publ_section_title
;
 Total synthesis of a key series of vinblastines modified at C4 that
 define the importance and surprising trends in activity.
;
_journal_issue 2
_journal_name_full 'Chemical science'
_journal_page_first 1560
_journal_page_last 1569
_journal_paper_doi 10.1039/C6SC04146A
_journal_volume 8
_journal_year 2017
_chemical_absolute_configuration ad
_chemical_formula_moiety 'C24 H30 N2 O6, C H2 Cl2'
_chemical_formula_sum 'C25 H32 Cl2 N2 O6'
_chemical_formula_weight 527.42
_chemical_name_systematic ysl-acid-unnatural
_space_group_crystal_system orthorhombic
_space_group_IT_number 19
_space_group_name_Hall 'P 2ac 2ab'
_space_group_name_H-M_alt 'P 21 21 21'
_symmetry_space_group_name_Hall 'P 2ac 2ab'
_symmetry_space_group_name_H-M 'P 21 21 21'
_atom_sites_solution_hydrogens geom
_atom_sites_solution_primary direct
_atom_sites_solution_secondary difmap
_audit_creation_date 2016-04-19
_audit_creation_method
;
Olex2 1.2-beta
(compiled 2016.02.19 svn.r3266 for OlexSys, GUI svn.r5155)
;
_audit_update_record
;
2016-04-19 deposited with the CCDC.
2016-11-03 downloaded from the CCDC.
;
_cell_angle_alpha 90
_cell_angle_beta 90
_cell_angle_gamma 90
_cell_formula_units_Z 4
_cell_length_a 7.8529(8)
_cell_length_b 15.3187(15)
_cell_length_c 20.944(2)
_cell_measurement_reflns_used 6045
_cell_measurement_temperature 298.15
_cell_measurement_theta_max 52.791
_cell_measurement_theta_min 3.575
_cell_volume 2519.5(4)
_computing_cell_refinement 'SAINT v8.37A (Bruker, 2016)'
_computing_data_collection 'APEX3 v2016.1-0 (Bruker, 2016)'
_computing_data_reduction 'SAINT v8.37A (Bruker, 2016)'
_computing_molecular_graphics 'Olex2 (Dolomanov et al., 2009)'
_computing_publication_material 'Olex2 (Dolomanov et al., 2009)'
_computing_structure_refinement 'ShelXL (Sheldrick, 2015)'
_computing_structure_solution 'ShelXT (Sheldrick, 2015)'
_diffrn_ambient_temperature 298.15
_diffrn_detector 'Bruker Platinum135 CCD'
_diffrn_detector_area_resol_mean 7.9
_diffrn_detector_type 'CCD Area Detector'
_diffrn_measured_fraction_theta_full 0.993
_diffrn_measured_fraction_theta_max 0.993
_diffrn_measurement_device 'Fixed Chi Three-Circle Diffractometer'
_diffrn_measurement_device_type 'Bruker D8 Pt-135'
_diffrn_measurement_method '\w and \f scans'
_diffrn_radiation_monochromator 'Multilayer Mirrors'
_diffrn_radiation_probe x-ray
_diffrn_radiation_type CuK\a
_diffrn_radiation_wavelength 1.54178
_diffrn_reflns_av_R_equivalents 0.0807
_diffrn_reflns_av_unetI/netI 0.0635
_diffrn_reflns_Laue_measured_fraction_full 0.993
_diffrn_reflns_Laue_measured_fraction_max 0.993
_diffrn_reflns_limit_h_max 8
_diffrn_reflns_limit_h_min -8
_diffrn_reflns_limit_k_max 15
_diffrn_reflns_limit_k_min -16
_diffrn_reflns_limit_l_max 23
_diffrn_reflns_limit_l_min -23
_diffrn_reflns_number 18667
_diffrn_reflns_point_group_measured_fraction_full 0.991
_diffrn_reflns_point_group_measured_fraction_max 0.991
_diffrn_reflns_theta_full 59.122
_diffrn_reflns_theta_max 59.122
_diffrn_reflns_theta_min 3.575
_diffrn_source 'Micro Focus Rotating Anode'
_diffrn_source_type 'Bruker FR-591'
_diffrn_standards_number 0
_exptl_absorpt_coefficient_mu 2.686
_exptl_absorpt_correction_T_max 0.9952
_exptl_absorpt_correction_T_min 0.8020
_exptl_absorpt_correction_type multi-scan
_exptl_absorpt_process_details
;
SADABS-2014/5 (Bruker,2014/5) was used for absorption correction.
wR2(int) was 0.1212 before and 0.0838 after correction.
The Ratio of minimum to maximum transmission is 0.8059.
The \l/2 correction factor is Not present.
;
_exptl_crystal_colour Colorless
_exptl_crystal_colour_primary Colorless
_exptl_crystal_density_diffrn 1.390
_exptl_crystal_description prism
_exptl_crystal_F_000 1112
_exptl_crystal_recrystallization_method 'Vapour deposition'
_exptl_crystal_size_max 0.223
_exptl_crystal_size_mid 0.188
_exptl_crystal_size_min 0.097
_refine_diff_density_max 0.326
_refine_diff_density_min -0.374
_refine_diff_density_rms 0.053
_refine_ls_abs_structure_details
;
 Flack x determined using 827 quotients [(I+)-(I-)]/[(I+)+(I-)]
 (Parsons, Flack and Wagner, Acta Cryst. B69 (2013) 249-259).
;
_refine_ls_abs_structure_Flack 0.02(2)
_refine_ls_extinction_method none
_refine_ls_goodness_of_fit_ref 1.027
_refine_ls_hydrogen_treatment constr
_refine_ls_matrix_type full
_refine_ls_number_parameters 341
_refine_ls_number_reflns 3603
_refine_ls_number_restraints 22
_refine_ls_restrained_S_all 1.082
_refine_ls_R_factor_all 0.0950
_refine_ls_R_factor_gt 0.0631
_refine_ls_shift/su_max 0.000
_refine_ls_shift/su_mean 0.000
_refine_ls_structure_factor_coef Fsqd
_refine_ls_weighting_details 'w=1/[\s^2^(Fo^2^)+(0.1059P)^2^+0.6059P] where P=(Fo^2^+2Fc^2^)/3'
_refine_ls_weighting_scheme calc
_refine_ls_wR_factor_gt 0.1638
_refine_ls_wR_factor_ref 0.1842
_reflns_Friedel_coverage 0.729
_reflns_Friedel_fraction_full 0.988
_reflns_Friedel_fraction_max 0.988
_reflns_number_gt 2521
_reflns_number_total 3603
_reflns_threshold_expression 'I > 2\s(I)'
_cod_data_source_file c6sc04146a2.cif
_cod_data_source_block Boger47
_cod_depositor_comments
;
The following automatic conversions were performed:

'_diffrn_radiation_probe' value 'X-ray' changed to 'x-ray' according
to
/usr/data/users/saulius/crontab/automatic-downloads/rss-feeds/RSC/lib/dictionaries/cif_core.dic
dictionary named 'cif_core.dic' version 2.4.2 from 2011-04-26.

Automatic conversion script
Id: cif_fix_values 4268 2015-11-12 08:31:59Z antanas 

 Adding full bibliography for 1544462--1544465.cif.

 Adding full bibliography for 1544462--1544465.cif.
;
_cod_original_cell_volume 2519.4(4)
_cod_database_code 1544463
_shelx_space_group_comment
;
The symmetry employed for this shelxl refinement is uniquely defined
by the following loop, which should always be used as a source of
symmetry information in preference to the above space-group names.
They are only intended as comments.
;
_shelx_estimated_absorpt_t_max 0.781
_shelx_estimated_absorpt_t_min 0.586
_olex2_refinement_description
;
1. Fixed Uiso
 At 1.2 times of:
  All C(H) groups, All C(H,H) groups, All C(H,H,H,H) groups
 At 1.5 times of:
  All C(H,H,H) groups, All O(H) groups
2. Restrained distances
 Cl2S-C1S = Cl2B-C1S = Cl1S-C1S = Cl1B-C1S
 1.8 with sigma of 0.02
3. Rigid body (RIGU) restrains
 Cl1S, Cl2S, Cl1B, Cl2B, C1S
 with sigma for 1-2 distances of 0.002 and sigma for 1-3 distances of 0.002
4. Others
 Sof(Cl1S)=Sof(Cl2S)=Sof(H1SD)=Sof(H1SC)=1-FVAR(1)
 Sof(Cl1B)=Sof(Cl2B)=Sof(H1SB)=Sof(H1SA)=FVAR(1)
5.a Ternary CH refined with riding coordinates:
 C5(H5), C7(H7), C9(H9)
5.b Secondary CH2 refined with riding coordinates:
 C1(H1A,H1B), C11(H11A,H11B), C13(H13A,H13B), C14(H14A,H14B), C1S(H1SB,H1SA),
 C1S(H1SD,H1SC)
5.c Aromatic/amide H refined with riding coordinates:
 C2(H2), C3(H3A), C17(H17), C19(H19), C20(H20)
5.d Idealised Me refined as rotating group:
 C12(H12A,H12B,H12C), C22(H22A,H22B,H22C), C23(H23A,H23B,H23C), C24(H24A,H24B,
 H24C)
5.e Idealised tetrahedral OH refined as rotating group:
 O1(H1), O3(H3)
;
_shelx_shelxl_version_number 2014/7
_olex2_submission_special_instructions 'No special instructions were received'

loop_
_space_group_symop_operation_xyz
'x, y, z'
'-x+1/2, -y, z+1/2'
'-x, y+1/2, -z+1/2'
'x+1/2, -y+1/2, -z'

loop_
_atom_site_label
_atom_site_type_symbol
_atom_site_fract_x
_atom_site_fract_y
_atom_site_fract_z
_atom_site_U_iso_or_equiv
_atom_site_adp_type
_atom_site_occupancy
_atom_site_site_symmetry_order
_atom_site_calc_flag
_atom_site_refinement_flags_posn
_atom_site_refinement_flags_adp
_atom_site_refinement_flags_occupancy
_atom_site_disorder_assembly
_atom_site_disorder_group
O1 O 0.4330(6) 1.1075(3) 0.4703(2) 0.0537(12) Uani 1 1 d . . . . .
H1 H 0.3758 1.1126 0.5029 0.081 Uiso 1 1 calc GR . . . .
O2 O 0.6672(7) 1.2456(4) 0.4952(3) 0.0767(16) Uani 1 1 d . . . . .
O3 O 0.8381(7) 1.2291(3) 0.5775(2) 0.0670(14) Uani 1 1 d . . . . .
H3 H 0.8812 1.2737 0.5632 0.100 Uiso 1 1 calc GR . . . .
O4 O 0.8842(9) 0.6674(4) 0.6227(3) 0.0874(18) Uani 1 1 d . . . . .
O5 O 0.6527(7) 1.0903(4) 0.3742(3) 0.0801(17) Uani 1 1 d . . . . .
O6 O 0.8702(6) 1.0853(3) 0.4425(2) 0.0582(13) Uani 1 1 d . . . . .
N1 N 0.2725(7) 1.0614(4) 0.5770(3) 0.0586(16) Uani 1 1 d . . . . .
N2 N 0.7226(7) 0.9167(4) 0.4970(3) 0.0542(15) Uani 1 1 d . . . . .
C1 C 0.1989(10) 1.1247(5) 0.6222(4) 0.067(2) Uani 1 1 d . . . . .
H1A H 0.1483 1.0941 0.6581 0.081 Uiso 1 1 calc R . . . .
H1B H 0.1106 1.1585 0.6013 0.081 Uiso 1 1 calc R . . . .
C2 C 0.3351(10) 1.1831(5) 0.6449(4) 0.066(2) Uani 1 1 d . . . . .
H2 H 0.3030 1.2345 0.6653 0.079 Uiso 1 1 calc R . . . .
C3 C 0.4972(10) 1.1678(5) 0.6385(3) 0.062(2) Uani 1 1 d . . . . .
H3A H 0.5724 1.2108 0.6521 0.075 Uiso 1 1 calc R . . . .
C4 C 0.5726(8) 1.0856(4) 0.6107(3) 0.0459(16) Uani 1 1 d . . . . .
C5 C 0.4281(8) 1.0189(4) 0.6000(3) 0.0500(17) Uani 1 1 d . . . . .
H5 H 0.4018 0.9928 0.6415 0.060 Uiso 1 1 calc R . . . .
C6 C 0.4565(8) 0.9436(4) 0.5526(3) 0.0495(17) Uani 1 1 d . . . . .
C7 C 0.5626(9) 0.9684(4) 0.4927(3) 0.0509(17) Uani 1 1 d . . . . .
H7 H 0.4999 0.9486 0.4549 0.061 Uiso 1 1 calc R . . . .
C8 C 0.5931(8) 1.0686(4) 0.4858(3) 0.0486(17) Uani 1 1 d . . . . .
C9 C 0.6746(8) 1.1043(4) 0.5471(3) 0.0419(15) Uani 1 1 d . . . . .
H9 H 0.7832 1.0734 0.5516 0.050 Uiso 1 1 calc R . . . .
C10 C 0.7207(9) 1.1997(5) 0.5368(3) 0.0549(18) Uani 1 1 d . . . . .
C11 C 0.7056(9) 1.0485(5) 0.6587(3) 0.0575(18) Uani 1 1 d . . . . .
H11A H 0.7500 0.9944 0.6414 0.069 Uiso 1 1 calc R . . . .
H11B H 0.7998 1.0893 0.6613 0.069 Uiso 1 1 calc R . . . .
C12 C 0.6428(12) 1.0305(7) 0.7266(4) 0.083(3) Uani 1 1 d . . . . .
H12A H 0.5656 0.9819 0.7261 0.124 Uiso 1 1 calc GR . . . .
H12B H 0.5852 1.0812 0.7428 0.124 Uiso 1 1 calc GR . . . .
H12C H 0.7381 1.0171 0.7536 0.124 Uiso 1 1 calc GR . . . .
C13 C 0.2668(9) 0.9166(6) 0.5349(5) 0.076(2) Uani 1 1 d . . . . .
H13A H 0.2542 0.9107 0.4891 0.091 Uiso 1 1 calc R . . . .
H13B H 0.2372 0.8615 0.5549 0.091 Uiso 1 1 calc R . . . .
C14 C 0.1540(9) 0.9894(6) 0.5599(4) 0.071(2) Uani 1 1 d . . . . .
H14A H 0.0742 1.0083 0.5273 0.085 Uiso 1 1 calc R . . . .
H14B H 0.0905 0.9702 0.5971 0.085 Uiso 1 1 calc R . . . .
C15 C 0.5547(9) 0.8688(4) 0.5811(3) 0.0524(18) Uani 1 1 d . . . . .
C16 C 0.7045(9) 0.8561(5) 0.5457(3) 0.0534(17) Uani 1 1 d . . . . .
C17 C 0.8138(10) 0.7870(5) 0.5607(4) 0.060(2) Uani 1 1 d . . . . .
H17 H 0.9117 0.7772 0.5368 0.071 Uiso 1 1 calc R . . . .
C18 C 0.7737(11) 0.7331(5) 0.6119(4) 0.063(2) Uani 1 1 d . . . . .
C19 C 0.6263(12) 0.7478(5) 0.6477(4) 0.074(2) Uani 1 1 d . . . . .
H19 H 0.6009 0.7120 0.6823 0.088 Uiso 1 1 calc R . . . .
C20 C 0.5168(10) 0.8166(5) 0.6313(4) 0.071(2) Uani 1 1 d . . . . .
H20 H 0.4183 0.8263 0.6549 0.085 Uiso 1 1 calc R . . . .
C21 C 0.7039(10) 1.0829(5) 0.4271(4) 0.0599(19) Uani 1 1 d . . . . .
C22 C 0.7965(12) 0.8854(5) 0.4373(4) 0.075(2) Uani 1 1 d . . . . .
H22A H 0.7459 0.8304 0.4261 0.112 Uiso 1 1 calc GR . . . .
H22B H 0.9171 0.8780 0.4425 0.112 Uiso 1 1 calc GR . . . .
H22C H 0.7750 0.9270 0.4040 0.112 Uiso 1 1 calc GR . . . .
C23 C 0.8406(14) 0.6030(6) 0.6696(5) 0.102(3) Uani 1 1 d . . . . .
H23A H 0.7312 0.5785 0.6597 0.153 Uiso 1 1 calc GR . . . .
H23B H 0.8366 0.6298 0.7111 0.153 Uiso 1 1 calc GR . . . .
H23C H 0.9249 0.5576 0.6696 0.153 Uiso 1 1 calc GR . . . .
C24 C 0.9908(10) 1.0914(6) 0.3910(4) 0.077(2) Uani 1 1 d . . . . .
H24A H 0.9439 1.1266 0.3574 0.116 Uiso 1 1 calc GR . . . .
H24B H 1.0150 1.0341 0.3750 0.116 Uiso 1 1 calc GR . . . .
H24C H 1.0940 1.1177 0.4063 0.116 Uiso 1 1 calc GR . . . .
Cl1S Cl 0.785(3) 0.4104(13) 0.7406(10) 0.194(8) Uani 0.54(3) 1 d D U P A 1
Cl2S Cl 0.889(3) 0.2403(11) 0.7606(10) 0.261(10) Uani 0.54(3) 1 d D U P A 1
Cl1B Cl 0.889(3) 0.4230(7) 0.7737(9) 0.147(6) Uani 0.46(3) 1 d D U P A 2
Cl2B Cl 0.831(3) 0.2392(8) 0.7563(5) 0.151(5) Uani 0.46(3) 1 d D U P A 2
C1S C 0.956(2) 0.3316(8) 0.7385(8) 0.190(6) Uani 1 1 d D U . . .
H1SB H 1.0009 0.3274 0.6955 0.228 Uiso 0.46(3) 1 calc R . P A 1
H1SA H 1.0473 0.3505 0.7665 0.228 Uiso 0.46(3) 1 calc R . P A 1
H1SD H 1.0724 0.3204 0.7516 0.228 Uiso 0.54(3) 1 calc R . P A 2
H1SC H 0.9561 0.3404 0.6927 0.228 Uiso 0.54(3) 1 calc R . P A 2

loop_
_atom_site_aniso_label
_atom_site_aniso_U_11
_atom_site_aniso_U_22
_atom_site_aniso_U_33
_atom_site_aniso_U_23
_atom_site_aniso_U_13
_atom_site_aniso_U_12
O1 0.044(3) 0.060(3) 0.056(3) 0.008(2) -0.003(2) 0.010(2)
O2 0.082(4) 0.055(3) 0.092(4) 0.021(3) -0.021(3) -0.006(3)
O3 0.059(3) 0.067(3) 0.075(3) 0.012(3) -0.007(3) -0.008(3)
O4 0.108(5) 0.072(4) 0.082(4) 0.014(3) 0.002(3) 0.033(4)
O5 0.073(4) 0.114(5) 0.053(3) 0.012(3) -0.002(3) 0.000(4)
O6 0.053(3) 0.066(3) 0.055(3) -0.002(2) 0.006(2) 0.003(2)
N1 0.043(3) 0.066(4) 0.067(4) 0.009(3) -0.001(3) 0.008(3)
N2 0.047(3) 0.048(4) 0.068(4) 0.000(3) 0.013(3) 0.012(3)
C1 0.051(5) 0.065(5) 0.086(5) 0.010(4) 0.019(4) 0.024(4)
C2 0.061(5) 0.055(5) 0.082(5) -0.004(4) 0.023(4) 0.008(4)
C3 0.068(5) 0.053(5) 0.066(5) 0.000(4) 0.022(4) 0.001(4)
C4 0.038(3) 0.051(4) 0.048(4) 0.000(3) 0.003(3) 0.007(3)
C5 0.042(4) 0.051(4) 0.057(4) 0.000(3) 0.000(3) 0.012(3)
C6 0.036(3) 0.048(4) 0.064(4) 0.001(3) 0.003(3) -0.005(3)
C7 0.052(4) 0.048(4) 0.052(4) -0.005(3) -0.004(3) -0.001(4)
C8 0.040(4) 0.049(4) 0.057(4) 0.002(3) 0.002(3) 0.001(3)
C9 0.040(3) 0.039(4) 0.046(4) 0.000(3) 0.000(3) 0.006(3)
C10 0.042(4) 0.063(5) 0.060(4) 0.000(4) 0.001(4) -0.001(4)
C11 0.054(4) 0.067(5) 0.052(4) 0.004(3) -0.008(4) 0.000(4)
C12 0.077(5) 0.111(7) 0.060(5) 0.018(5) 0.002(4) -0.009(5)
C13 0.041(4) 0.075(6) 0.112(6) -0.019(5) -0.004(4) -0.003(4)
C14 0.041(4) 0.085(6) 0.085(5) 0.003(5) 0.001(4) 0.000(4)
C15 0.050(4) 0.043(4) 0.064(4) 0.004(3) 0.000(4) 0.008(4)
C16 0.050(4) 0.052(4) 0.058(4) 0.001(3) 0.005(4) -0.002(4)
C17 0.056(4) 0.052(4) 0.071(5) -0.003(4) 0.007(4) 0.018(4)
C18 0.074(5) 0.049(5) 0.067(5) -0.003(4) -0.001(4) 0.018(4)
C19 0.097(7) 0.054(5) 0.070(5) 0.010(4) 0.007(5) 0.002(5)
C20 0.064(5) 0.062(5) 0.086(6) 0.006(4) 0.028(4) 0.006(4)
C21 0.059(5) 0.053(5) 0.067(5) 0.000(4) 0.001(4) 0.001(4)
C22 0.087(6) 0.068(5) 0.070(5) -0.002(4) 0.031(5) 0.014(5)
C23 0.122(8) 0.080(7) 0.103(7) 0.026(6) -0.001(6) 0.026(7)
C24 0.066(5) 0.078(6) 0.087(6) 0.005(5) 0.028(5) -0.001(5)
Cl1S 0.239(15) 0.179(9) 0.165(11) 0.065(8) 0.089(11) 0.088(10)
Cl2S 0.196(12) 0.159(7) 0.43(3) 0.071(10) -0.019(11) 0.031(7)
Cl1B 0.197(13) 0.097(5) 0.147(10) -0.016(5) 0.056(9) -0.023(5)
Cl2B 0.201(12) 0.119(6) 0.134(8) -0.047(5) 0.015(6) -0.021(7)
C1S 0.202(10) 0.119(5) 0.248(14) -0.021(6) 0.070(9) 0.015(6)

loop_
_atom_type_symbol
_atom_type_description
_atom_type_scat_dispersion_real
_atom_type_scat_dispersion_imag
_atom_type_scat_source
C C 0.0181 0.0091 'International Tables Vol C Tables 4.2.6.8 and 6.1.1.4'
H H 0.0000 0.0000 'International Tables Vol C Tables 4.2.6.8 and 6.1.1.4'
Cl Cl 0.3639 0.7018 'International Tables Vol C Tables 4.2.6.8 and 6.1.1.4'
N N 0.0311 0.0180 'International Tables Vol C Tables 4.2.6.8 and 6.1.1.4'
O O 0.0492 0.0322 'International Tables Vol C Tables 4.2.6.8 and 6.1.1.4'

loop_
_geom_angle_atom_site_label_1
_geom_angle_atom_site_label_2
_geom_angle_atom_site_label_3
_geom_angle
C8 O1 H1 109.5
C10 O3 H3 109.5
C18 O4 C23 118.4(7)
C21 O6 C24 117.5(6)
C1 N1 C14 113.4(6)
C5 N1 C1 114.1(6)
C5 N1 C14 105.7(5)
C16 N2 C7 108.3(5)
C16 N2 C22 116.8(6)
C22 N2 C7 117.3(6)
N1 C1 H1A 109.9
N1 C1 H1B 109.9
N1 C1 C2 108.8(6)
H1A C1 H1B 108.3
C2 C1 H1A 109.9
C2 C1 H1B 109.9
C1 C2 H2 117.7
C3 C2 C1 124.5(8)
C3 C2 H2 117.7
C2 C3 H3A 117.5
C2 C3 C4 125.1(8)
C4 C3 H3A 117.5
C3 C4 C5 108.7(5)
C3 C4 C9 111.9(5)
C3 C4 C11 108.6(6)
C5 C4 C9 111.7(5)
C5 C4 C11 110.2(5)
C11 C4 C9 105.7(5)
N1 C5 C4 111.5(5)
N1 C5 H5 107.2
N1 C5 C6 104.1(5)
C4 C5 H5 107.2
C6 C5 C4 119.0(5)
C6 C5 H5 107.2
C5 C6 C7 114.5(5)
C5 C6 C13 102.1(5)
C7 C6 C13 112.2(6)
C15 C6 C5 113.0(5)
C15 C6 C7 103.4(5)
C15 C6 C13 112.0(6)
N2 C7 C6 105.9(5)
N2 C7 H7 107.9
N2 C7 C8 113.6(5)
C6 C7 H7 107.9
C6 C7 C8 113.4(5)
C8 C7 H7 107.9
O1 C8 C7 107.2(5)
O1 C8 C9 114.2(5)
O1 C8 C21 105.0(5)
C9 C8 C7 109.7(5)
C21 C8 C7 107.7(5)
C21 C8 C9 112.7(6)
C4 C9 H9 105.8
C8 C9 C4 115.4(5)
C8 C9 H9 105.8
C10 C9 C4 114.5(5)
C10 C9 C8 108.9(5)
C10 C9 H9 105.8
O2 C10 O3 120.6(7)
O2 C10 C9 125.8(7)
O3 C10 C9 113.5(6)
C4 C11 H11A 108.1
C4 C11 H11B 108.1
H11A C11 H11B 107.3
C12 C11 C4 116.7(6)
C12 C11 H11A 108.1
C12 C11 H11B 108.1
C11 C12 H12A 109.5
C11 C12 H12B 109.5
C11 C12 H12C 109.5
H12A C12 H12B 109.5
H12A C12 H12C 109.5
H12B C12 H12C 109.5
C6 C13 H13A 110.5
C6 C13 H13B 110.5
H13A C13 H13B 108.7
C14 C13 C6 106.0(6)
C14 C13 H13A 110.5
C14 C13 H13B 110.5
N1 C14 C13 105.3(6)
N1 C14 H14A 110.7
N1 C14 H14B 110.7
C13 C14 H14A 110.7
C13 C14 H14B 110.7
H14A C14 H14B 108.8
C16 C15 C6 108.9(6)
C20 C15 C6 130.2(7)
C20 C15 C16 120.9(7)
N2 C16 C15 112.5(6)
N2 C16 C17 127.6(6)
C17 C16 C15 120.0(6)
C16 C17 H17 120.5
C18 C17 C16 119.0(7)
C18 C17 H17 120.5
O4 C18 C17 115.3(7)
O4 C18 C19 124.3(7)
C17 C18 C19 120.4(7)
C18 C19 H19 120.1
C18 C19 C20 119.9(7)
C20 C19 H19 120.1
C15 C20 C19 119.9(7)
C15 C20 H20 120.0
C19 C20 H20 120.0
O5 C21 O6 123.5(7)
O5 C21 C8 125.1(7)
O6 C21 C8 111.4(6)
N2 C22 H22A 109.5
N2 C22 H22B 109.5
N2 C22 H22C 109.5
H22A C22 H22B 109.5
H22A C22 H22C 109.5
H22B C22 H22C 109.5
O4 C23 H23A 109.5
O4 C23 H23B 109.5
O4 C23 H23C 109.5
H23A C23 H23B 109.5
H23A C23 H23C 109.5
H23B C23 H23C 109.5
O6 C24 H24A 109.5
O6 C24 H24B 109.5
O6 C24 H24C 109.5
H24A C24 H24B 109.5
H24A C24 H24C 109.5
H24B C24 H24C 109.5
Cl1S C1S H1SB 109.7
Cl1S C1S H1SA 109.7
Cl2S C1S Cl1S 109.8(12)
Cl2S C1S H1SB 109.7
Cl2S C1S H1SA 109.7
Cl1B C1S Cl2B 114.0(9)
Cl1B C1S H1SD 108.7
Cl1B C1S H1SC 108.7
Cl2B C1S H1SD 108.7
Cl2B C1S H1SC 108.7
H1SB C1S H1SA 108.2
H1SD C1S H1SC 107.6

loop_
_geom_bond_atom_site_label_1
_geom_bond_atom_site_label_2
_geom_bond_distance
O1 H1 0.8200
O1 C8 1.428(8)
O2 C10 1.195(8)
O3 H3 0.8200
O3 C10 1.334(8)
O4 C18 1.348(9)
O4 C23 1.434(10)
O5 C21 1.184(9)
O6 C21 1.346(9)
O6 C24 1.437(9)
N1 C1 1.473(9)
N1 C5 1.466(8)
N1 C14 1.487(10)
N2 C7 1.489(8)
N2 C16 1.385(9)
N2 C22 1.460(9)
C1 H1A 0.9700
C1 H1B 0.9700
C1 C2 1.473(11)
C2 H2 0.9300
C2 C3 1.302(10)
C3 H3A 0.9300
C3 C4 1.507(10)
C4 C5 1.543(10)
C4 C9 1.580(9)
C4 C11 1.559(9)
C5 H5 0.9800
C5 C6 1.537(10)
C6 C7 1.553(9)
C6 C13 1.590(9)
C6 C15 1.505(10)
C7 H7 0.9800
C7 C8 1.561(9)
C8 C9 1.534(9)
C8 C21 1.523(10)
C9 H9 0.9800
C9 C10 1.520(10)
C11 H11A 0.9700
C11 H11B 0.9700
C11 C12 1.530(10)
C12 H12A 0.9600
C12 H12B 0.9600
C12 H12C 0.9600
C13 H13A 0.9700
C13 H13B 0.9700
C13 C14 1.518(11)
C14 H14A 0.9700
C14 H14B 0.9700
C15 C16 1.405(10)
C15 C20 1.354(10)
C16 C17 1.399(10)
C17 H17 0.9300
C17 C18 1.390(11)
C18 C19 1.397(11)
C19 H19 0.9300
C19 C20 1.403(11)
C20 H20 0.9300
C22 H22A 0.9600
C22 H22B 0.9600
C22 H22C 0.9600
C23 H23A 0.9600
C23 H23B 0.9600
C23 H23C 0.9600
C24 H24A 0.9600
C24 H24B 0.9600
C24 H24C 0.9600
Cl1S C1S 1.806(16)
Cl2S C1S 1.565(19)
Cl1B C1S 1.666(15)
Cl2B C1S 1.762(18)
C1S H1SB 0.9700
C1S H1SA 0.9700
C1S H1SD 0.9700
C1S H1SC 0.9700

loop_
_geom_hbond_atom_site_label_D
_geom_hbond_atom_site_label_H
_geom_hbond_atom_site_label_A
_geom_hbond_distance_DH
_geom_hbond_distance_HA
_geom_hbond_distance_DA
_geom_hbond_angle_DHA
_geom_hbond_site_symmetry_A
O1 H1 N1 0.82 1.92 2.661(7) 149.8 .
O3 H3 O1 0.82 1.99 2.797(7) 167.2 4_576
